data_2213468
loop_
_publ_author_name
'Yathirajan, H. S.'
'Bindya, S.'
'Sarojini, B. K.'
'Narayana,  B.'
'Bolte, Michael'

_publ_section_title
;Ethyl
 (4-oxo-1-phenyl-1,4-dihydro-5<i>H</i>-pyrazolo[3,4-<i>d</i>]pyrimidin-5-yl)acetate
;
_journal_coeditor_code LH2372
_journal_issue 5
_journal_name_full 'Acta Crystallographica Section E'
_journal_page_first o2718
_journal_page_last o2718
_journal_paper_doi 10.1107/S1600536807020284
_journal_volume 63
_journal_year 2007
_chemical_formula_iupac 'C15 H14 N4 O3'
_chemical_formula_moiety 'C15 H14 N4 O3'
_chemical_formula_sum 'C15 H14 N4 O3'
_chemical_formula_weight 298.30
_chemical_name_systematic
;
Ethyl (4-oxo-1-phenyl-1,4-dihydro-5H-pyrazolo[3,4-d]pyrimidin-5-yl)acetate
;
_space_group_IT_number 14
_symmetry_cell_setting monoclinic
_symmetry_space_group_name_Hall '-P 2ybc'
_symmetry_space_group_name_H-M 'P 1 21/c 1'
_atom_sites_solution_hydrogens geom
_atom_sites_solution_primary direct
_atom_sites_solution_secondary difmap
_audit_creation_method SHELXL-97
_cell_angle_alpha 90.00
_cell_angle_beta 99.654(8)
_cell_angle_gamma 90.00
_cell_formula_units_Z 4
_cell_length_a 7.5794(8)
_cell_length_b 11.1125(9)
_cell_length_c 16.9767(14)
_cell_measurement_reflns_used 13263
_cell_measurement_temperature 173(2)
_cell_measurement_theta_max 25.7
_cell_measurement_theta_min 3.7
_cell_volume 1409.6(2)
_computing_cell_refinement X-AREA
_computing_data_collection 'X-AREA (Stoe & Cie, 2001)'
_computing_data_reduction X-AREA
_computing_molecular_graphics 'PLATON (Spek, 2003)'
_computing_publication_material 'SHELXL97 and PLATON'
_computing_structure_refinement 'SHELXL97 (Sheldrick, 1997)'
_computing_structure_solution 'SHELXS97 (Sheldrick, 1997)'
_diffrn_ambient_temperature 173(2)
_diffrn_measured_fraction_theta_full 0.997
_diffrn_measured_fraction_theta_max 0.994
_diffrn_measurement_device_type 'Stoe IPDSII two-circle'
_diffrn_measurement_method \w
_diffrn_radiation_monochromator graphite
_diffrn_radiation_source 'fine-focus sealed tube'
_diffrn_radiation_type MoK\a
_diffrn_radiation_wavelength 0.71073
_diffrn_reflns_av_R_equivalents 0.0371
_diffrn_reflns_av_sigmaI/netI 0.0215
_diffrn_reflns_limit_h_max 9
_diffrn_reflns_limit_h_min -8
_diffrn_reflns_limit_k_max 12
_diffrn_reflns_limit_k_min -13
_diffrn_reflns_limit_l_max 20
_diffrn_reflns_limit_l_min -20
_diffrn_reflns_number 13151
_diffrn_reflns_theta_full 25.00
_diffrn_reflns_theta_max 25.60
_diffrn_reflns_theta_min 3.66
_diffrn_standards_number 0
_exptl_absorpt_coefficient_mu 0.101
_exptl_absorpt_correction_type none
_exptl_crystal_colour colourless
_exptl_crystal_density_diffrn 1.406
_exptl_crystal_density_method 'not measured'
_exptl_crystal_description block
_exptl_crystal_F_000 624
_exptl_crystal_size_max 0.42
_exptl_crystal_size_mid 0.42
_exptl_crystal_size_min 0.39
_refine_diff_density_max 0.224
_refine_diff_density_min -0.179
_refine_ls_extinction_coef 0.020(2)
_refine_ls_extinction_expression Fc^*^=kFc[1+0.001xFc^2^\l^3^/sin(2\q)]^-1/4^
_refine_ls_extinction_method SHELXL97
_refine_ls_goodness_of_fit_ref 1.024
_refine_ls_hydrogen_treatment constr
_refine_ls_matrix_type full
_refine_ls_number_parameters 200
_refine_ls_number_reflns 2639
_refine_ls_number_restraints 0
_refine_ls_restrained_S_all 1.024
_refine_ls_R_factor_all 0.0407
_refine_ls_R_factor_gt 0.0327
_refine_ls_shift/su_max 0.000
_refine_ls_shift/su_mean 0.000
_refine_ls_structure_factor_coef Fsqd
_refine_ls_weighting_details 'calc w=1/[\s^2^(Fo^2^)+(0.0484P)^2^+0.3352P] where P=(Fo^2^+2Fc^2^)/3'
_refine_ls_weighting_scheme calc
_refine_ls_wR_factor_gt 0.0847
_refine_ls_wR_factor_ref 0.0891
_reflns_number_gt 2246
_reflns_number_total 2639
_reflns_threshold_expression I>2\s(I)
_cod_data_source_file lh2372.cif
_cod_data_source_block I
_cod_depositor_comments
;
The following automatic conversions were performed:
'_symmetry_cell_setting' value 'Monoclinic' changed to 'monoclinic'
according to '/home/saulius/struct/CIF-dictionaries/cif_core.dic'
dictionary named 'cif_core.dic' version 2.4.1 from 2010-06-29.

Automatic conversion script
Id: cif_fix_enum 1527 2010-12-29 10:47:43Z saulius 

The following automatic conversions were performed:

'_symmetry_cell_setting' value 'Monoclinic' changed to 'monoclinic'
according to /home/saulius/struct/CIF-dictionaries/cif_core.dic
dictionary named 'cif_core.dic' version 2.4.1 from 2010-06-29.

Automatic conversion script
Id: cif_fix_values 1715 2011-07-08 13:25:40Z adriana 
;
_cod_original_sg_symbol_H-M 'P 21/c'
_cod_database_code 2213468
_cod_database_fobs_code 2213468

loop_
_symmetry_equiv_pos_as_xyz
'x, y, z'
'-x, y+1/2, -z+1/2'
'-x, -y, -z'
'x, -y-1/2, z-1/2'

loop_
_atom_site_type_symbol
_atom_site_label
_atom_site_fract_x
_atom_site_fract_y
_atom_site_fract_z
_atom_site_U_iso_or_equiv
_atom_site_adp_type
_atom_site_calc_flag
_atom_site_refinement_flags
_atom_site_occupancy
N N1 0.24290(13) 0.61443(10) 0.49115(6) 0.0247(2) Uani d . 1
N N2 0.22207(16) 0.73702(10) 0.47946(7) 0.0325(3) Uani d . 1
C C3 0.26957(19) 0.76037(12) 0.40955(8) 0.0314(3) Uani d . 1
H H3 0.2687 0.8383 0.3865 0.038 Uiso calc R 1
C C4 0.32179(16) 0.65424(11) 0.37357(7) 0.0238(3) Uani d . 1
C C5 0.30268(15) 0.56255(11) 0.42729(7) 0.0216(3) Uani d . 1
N N6 0.33727(14) 0.44297(9) 0.41782(6) 0.0238(2) Uani d . 1
C C7 0.38414(16) 0.41908(11) 0.34901(7) 0.0235(3) Uani d . 1
H H7 0.4084 0.3373 0.3386 0.028 Uiso calc R 1
N N8 0.40173(14) 0.50088(9) 0.29023(6) 0.0216(2) Uani d . 1
C C9 0.37669(16) 0.62594(11) 0.29877(7) 0.0228(3) Uani d . 1
O O9 0.40183(13) 0.69497(8) 0.24495(5) 0.0322(2) Uani d . 1
C C11 0.19631(16) 0.56162(13) 0.56226(7) 0.0265(3) Uani d . 1
C C12 0.20112(18) 0.43756(13) 0.57351(8) 0.0310(3) Uani d . 1
H H12 0.2372 0.3861 0.5344 0.037 Uiso calc R 1
C C13 0.15252(18) 0.38940(15) 0.64270(8) 0.0354(3) Uani d . 1
H H13 0.1561 0.3048 0.6507 0.043 Uiso calc R 1
C C14 0.09882(18) 0.46431(15) 0.70013(8) 0.0380(4) Uani d . 1
H H14 0.0646 0.4312 0.7469 0.046 Uiso calc R 1
C C15 0.09596(19) 0.58721(16) 0.68826(8) 0.0400(4) Uani d . 1
H H15 0.0597 0.6385 0.7274 0.048 Uiso calc R 1
C C16 0.14538(18) 0.63769(14) 0.61984(8) 0.0347(3) Uani d . 1
H H16 0.1443 0.7225 0.6126 0.042 Uiso calc R 1
C C21 0.45008(17) 0.45945(11) 0.21501(7) 0.0233(3) Uani d . 1
H H21A 0.5033 0.3781 0.2227 0.028 Uiso calc R 1
H H21B 0.5416 0.5141 0.1995 0.028 Uiso calc R 1
C C22 0.28981(17) 0.45528(11) 0.14821(7) 0.0236(3) Uani d . 1
O O22 0.13704(13) 0.47698(11) 0.15424(6) 0.0420(3) Uani d . 1
O O23 0.34468(12) 0.42116(8) 0.08081(5) 0.0279(2) Uani d . 1
C C24 0.20836(18) 0.41720(13) 0.00853(7) 0.0313(3) Uani d . 1
H H24A 0.1594 0.4987 -0.0047 0.038 Uiso calc R 1
H H24B 0.1089 0.3634 0.0167 0.038 Uiso calc R 1
C C25 0.2988(2) 0.37021(14) -0.05772(8) 0.0376(4) Uani d . 1
H H25A 0.2118 0.3661 -0.1074 0.056 Uiso calc R 1
H H25B 0.3467 0.2896 -0.0438 0.056 Uiso calc R 1
H H25C 0.3968 0.4243 -0.0651 0.056 Uiso calc R 1

loop_
_atom_site_aniso_label
_atom_site_aniso_U_11
_atom_site_aniso_U_22
_atom_site_aniso_U_33
_atom_site_aniso_U_12
_atom_site_aniso_U_13
_atom_site_aniso_U_23
N1 0.0240(5) 0.0289(6) 0.0211(5) -0.0003(4) 0.0039(4) -0.0042(4)
N2 0.0374(6) 0.0280(6) 0.0335(6) -0.0008(5) 0.0106(5) -0.0084(5)
C3 0.0388(8) 0.0233(7) 0.0339(7) -0.0021(6) 0.0110(6) -0.0046(5)
C4 0.0242(6) 0.0231(6) 0.0240(6) -0.0024(5) 0.0035(5) -0.0023(5)
C5 0.0178(6) 0.0269(6) 0.0194(6) -0.0010(5) 0.0010(4) -0.0022(5)
N6 0.0260(5) 0.0252(6) 0.0205(5) 0.0025(4) 0.0046(4) 0.0017(4)
C7 0.0263(6) 0.0216(6) 0.0226(6) 0.0012(5) 0.0039(5) 0.0020(5)
N8 0.0263(5) 0.0204(5) 0.0184(5) 0.0008(4) 0.0041(4) 0.0000(4)
C9 0.0244(6) 0.0203(6) 0.0231(6) -0.0016(5) 0.0022(5) -0.0005(5)
O9 0.0470(6) 0.0232(5) 0.0277(5) -0.0013(4) 0.0104(4) 0.0044(4)
C11 0.0172(6) 0.0423(8) 0.0196(6) -0.0021(5) 0.0019(5) -0.0033(5)
C12 0.0276(7) 0.0421(8) 0.0244(6) 0.0002(6) 0.0075(5) -0.0007(6)
C13 0.0284(7) 0.0506(9) 0.0276(7) -0.0014(6) 0.0057(6) 0.0059(6)
C14 0.0252(7) 0.0679(11) 0.0209(6) -0.0039(7) 0.0040(5) 0.0024(6)
C15 0.0299(7) 0.0674(11) 0.0234(7) -0.0003(7) 0.0065(6) -0.0119(7)
C16 0.0291(7) 0.0485(9) 0.0268(7) -0.0025(6) 0.0053(6) -0.0095(6)
C21 0.0266(6) 0.0245(6) 0.0200(6) 0.0025(5) 0.0073(5) -0.0001(5)
C22 0.0276(7) 0.0221(6) 0.0226(6) -0.0014(5) 0.0084(5) -0.0018(5)
O22 0.0274(5) 0.0700(8) 0.0298(5) 0.0030(5) 0.0080(4) -0.0127(5)
O23 0.0274(5) 0.0380(5) 0.0190(4) 0.0019(4) 0.0060(4) -0.0049(4)
C24 0.0307(7) 0.0412(8) 0.0211(6) -0.0028(6) 0.0013(5) -0.0027(5)
C25 0.0491(9) 0.0415(8) 0.0230(7) -0.0044(7) 0.0087(6) -0.0049(6)

loop_
_atom_type_symbol
_atom_type_description
_atom_type_scat_dispersion_real
_atom_type_scat_dispersion_imag
_atom_type_scat_source
C C 0.0033 0.0016 'International Tables Vol C Tables 4.2.6.8 and 6.1.1.4'
H H 0.0000 0.0000 'International Tables Vol C Tables 4.2.6.8 and 6.1.1.4'
N N 0.0061 0.0033 'International Tables Vol C Tables 4.2.6.8 and 6.1.1.4'
O O 0.0106 0.0060 'International Tables Vol C Tables 4.2.6.8 and 6.1.1.4'

loop_
_geom_angle_atom_site_label_1
_geom_angle_atom_site_label_2
_geom_angle_atom_site_label_3
_geom_angle
C5 N1 N2 110.25(10)
C5 N1 C11 130.73(11)
N2 N1 C11 118.98(10)
C3 N2 N1 106.29(10)
N2 C3 C4 111.22(12)
N2 C3 H3 124.4
C4 C3 H3 124.4
C5 C4 C3 105.08(11)
C5 C4 C9 119.79(11)
C3 C4 C9 135.07(12)
N6 C5 N1 126.62(11)
N6 C5 C4 126.22(11)
N1 C5 C4 107.16(11)
C7 N6 C5 112.90(10)
N6 C7 N8 126.21(11)
N6 C7 H7 116.9
N8 C7 H7 116.9
C7 N8 C9 123.05(10)
C7 N8 C21 119.74(10)
C9 N8 C21 117.21(10)
O9 C9 N8 119.73(11)
O9 C9 C4 128.55(11)
N8 C9 C4 111.71(10)
C12 C11 C16 120.54(12)
C12 C11 N1 120.99(11)
C16 C11 N1 118.46(13)
C11 C12 C13 119.41(13)
C11 C12 H12 120.3
C13 C12 H12 120.3
C14 C13 C12 120.60(15)
C14 C13 H13 119.7
C12 C13 H13 119.7
C15 C14 C13 119.22(13)
C15 C14 H14 120.4
C13 C14 H14 120.4
C14 C15 C16 121.27(13)
C14 C15 H15 119.4
C16 C15 H15 119.4
C11 C16 C15 118.94(14)
C11 C16 H16 120.5
C15 C16 H16 120.5
N8 C21 C22 112.10(10)
N8 C21 H21A 109.2
C22 C21 H21A 109.2
N8 C21 H21B 109.2
C22 C21 H21B 109.2
H21A C21 H21B 107.9
O22 C22 O23 124.86(12)
O22 C22 C21 126.25(11)
O23 C22 C21 108.88(10)
C22 O23 C24 116.63(10)
O23 C24 C25 106.88(11)
O23 C24 H24A 110.3
C25 C24 H24A 110.3
O23 C24 H24B 110.3
C25 C24 H24B 110.3
H24A C24 H24B 108.6
C24 C25 H25A 109.5
C24 C25 H25B 109.5
H25A C25 H25B 109.5
C24 C25 H25C 109.5
H25A C25 H25C 109.5
H25B C25 H25C 109.5

loop_
_geom_bond_atom_site_label_1
_geom_bond_atom_site_label_2
_geom_bond_distance
N1 C5 1.3703(15)
N1 N2 1.3818(16)
N1 C11 1.4386(16)
N2 C3 1.3224(17)
C3 C4 1.4148(17)
C3 H3 0.9500
C4 C5 1.3911(17)
C4 C9 1.4359(16)
C5 N6 1.3692(16)
N6 C7 1.3039(15)
C7 N8 1.3728(15)
C7 H7 0.9500
N8 C9 1.4134(16)
N8 C21 1.4608(14)
C9 O9 1.2321(15)
C11 C12 1.391(2)
C11 C16 1.3948(18)
C12 C13 1.3954(18)
C12 H12 0.9500
C13 C14 1.394(2)
C13 H13 0.9500
C14 C15 1.380(2)
C14 H14 0.9500
C15 C16 1.396(2)
C15 H15 0.9500
C16 H16 0.9500
C21 C22 1.5172(17)
C21 H21A 0.9900
C21 H21B 0.9900
C22 O22 1.2038(16)
C22 O23 1.3362(14)
O23 C24 1.4663(15)
C24 C25 1.5055(18)
C24 H24A 0.9900
C24 H24B 0.9900
C25 H25A 0.9800
C25 H25B 0.9800
C25 H25C 0.9800

loop_
_geom_torsion_atom_site_label_1
_geom_torsion_atom_site_label_2
_geom_torsion_atom_site_label_3
_geom_torsion_atom_site_label_4
_geom_torsion
C5 N1 N2 C3 -0.40(14)
C11 N1 N2 C3 -178.39(11)
N1 N2 C3 C4 0.25(15)
N2 C3 C4 C5 -0.01(15)
N2 C3 C4 C9 176.81(13)
N2 N1 C5 N6 -179.59(11)
C11 N1 C5 N6 -1.9(2)
N2 N1 C5 C4 0.39(13)
C11 N1 C5 C4 178.07(11)
C3 C4 C5 N6 179.75(12)
C9 C4 C5 N6 2.33(19)
C3 C4 C5 N1 -0.23(13)
C9 C4 C5 N1 -177.65(10)
N1 C5 N6 C7 176.75(11)
C4 C5 N6 C7 -3.22(18)
C5 N6 C7 N8 0.80(18)
N6 C7 N8 C9 2.53(19)
N6 C7 N8 C21 -178.06(11)
C7 N8 C9 O9 176.98(11)
C21 N8 C9 O9 -2.45(17)
C7 N8 C9 C4 -3.23(16)
C21 N8 C9 C4 177.34(10)
C5 C4 C9 O9 -179.25(12)
C3 C4 C9 O9 4.3(2)
C5 C4 C9 N8 0.99(16)
C3 C4 C9 N8 -175.48(14)
C5 N1 C11 C12 -2.80(19)
N2 N1 C11 C12 174.71(11)
C5 N1 C11 C16 177.43(12)
N2 N1 C11 C16 -5.06(16)
C16 C11 C12 C13 0.71(19)
N1 C11 C12 C13 -179.06(11)
C11 C12 C13 C14 0.3(2)
C12 C13 C14 C15 -0.7(2)
C13 C14 C15 C16 0.1(2)
C12 C11 C16 C15 -1.22(19)
N1 C11 C16 C15 178.56(11)
C14 C15 C16 C11 0.8(2)
C7 N8 C21 C22 102.44(13)
C9 N8 C21 C22 -78.11(13)
N8 C21 C22 O22 -3.42(19)
N8 C21 C22 O23 177.69(10)
O22 C22 O23 C24 3.73(19)
C21 C22 O23 C24 -177.36(10)
C22 O23 C24 C25 -176.90(11)

loop_
_cod_related_entry_id
_cod_related_entry_database
_cod_related_entry_code
1 ChemSpider 643406
